data_7131333
loop_
_publ_author_name
'Joven-Sancho, Daniel'
'Demonti, Luca'
'Mart&#xed;n, Antonio'
'Saffon-Merceron, Nathalie'
'Nebra, Noel'
'Baya, Miguel'
'Menj&#xf3;n, Babil'

_publ_section_title
;
 Electrophilicity of neutral square-planar organosilver(III) compounds.
;
_journal_issue 28
_journal_name_full 'Chemical communications (Cambridge, England)'
_journal_page_first 4166
_journal_page_last 4168
_journal_paper_doi 10.1039/d3cc00493g
_journal_volume 59
_journal_year 2023
_chemical_absolute_configuration ad
_chemical_formula_sum 'C8 H5 Ag F9 N'
_chemical_formula_weight 394.00
_space_group_crystal_system orthorhombic
_space_group_IT_number 19
_space_group_name_Hall 'P 2ac 2ab'
_space_group_name_H-M_alt 'P 21 21 21'
_atom_sites_solution_hydrogens geom
_atom_sites_solution_primary dual
_atom_sites_solution_secondary difmap
_audit_creation_method SHELXL-2018/3
_audit_update_record
;
2022-12-16 deposited with the CCDC.	2023-02-22 downloaded from the CCDC.
;
_cell_angle_alpha 90
_cell_angle_beta 90
_cell_angle_gamma 90
_cell_formula_units_Z 4
_cell_length_a 7.4904(3)
_cell_length_b 9.2769(4)
_cell_length_c 17.2085(8)
_cell_measurement_reflns_used 9966
_cell_measurement_temperature 193(2)
_cell_measurement_theta_max 28.26
_cell_measurement_theta_min 3.50
_cell_volume 1195.78(9)
_computing_cell_refinement 'Bruker SAINT'
_computing_data_collection 'Bruker APEX2'
_computing_data_reduction 'Bruker SAINT'
_computing_molecular_graphics 'Bruker SHELXTL'
_computing_publication_material 'Bruker SHELXTL'
_computing_structure_refinement 'SHELXL-2018/3 (Sheldrick, 2018)'
_computing_structure_solution 'SHELXS-97 (Sheldrick 2008)'
_diffrn_ambient_temperature 193(2)
_diffrn_detector_area_resol_mean 7.3910
_diffrn_measured_fraction_theta_full 0.997
_diffrn_measured_fraction_theta_max 0.995
_diffrn_measurement_device_type 'Bruker D8-Venture Photon III-C14 detector'
_diffrn_measurement_method 'Phi and omega scans'
_diffrn_radiation_type MoK\a
_diffrn_radiation_wavelength 0.71073
_diffrn_reflns_av_R_equivalents 0.0370
_diffrn_reflns_av_unetI/netI 0.0165
_diffrn_reflns_Laue_measured_fraction_full 0.997
_diffrn_reflns_Laue_measured_fraction_max 0.995
_diffrn_reflns_limit_h_max 9
_diffrn_reflns_limit_h_min -9
_diffrn_reflns_limit_k_max 12
_diffrn_reflns_limit_k_min -12
_diffrn_reflns_limit_l_max 22
_diffrn_reflns_limit_l_min -22
_diffrn_reflns_number 36668
_diffrn_reflns_point_group_measured_fraction_full 0.997
_diffrn_reflns_point_group_measured_fraction_max 0.996
_diffrn_reflns_theta_full 25.242
_diffrn_reflns_theta_max 28.324
_diffrn_reflns_theta_min 2.494
_diffrn_source 'Fine-focus sealed tube'
_exptl_absorpt_coefficient_mu 1.786
_exptl_absorpt_correction_T_max 0.7457
_exptl_absorpt_correction_T_min 0.6703
_exptl_absorpt_correction_type multi-scan
_exptl_absorpt_process_details 'SADABS (Bruker-AXS)'
_exptl_crystal_colour colourless
_exptl_crystal_density_diffrn 2.189
_exptl_crystal_description plate
_exptl_crystal_F_000 752
_exptl_crystal_size_max 0.250
_exptl_crystal_size_mid 0.220
_exptl_crystal_size_min 0.030
_refine_diff_density_max 0.628
_refine_diff_density_min -0.559
_refine_diff_density_rms 0.081
_refine_ls_abs_structure_details
; 
 Flack x determined using 1005 quotients [(I+)-(I-)]/[(I+)+(I-)] 
 (Parsons, Flack and Wagner, Acta Cryst. B69 (2013) 249-259). 
;
_refine_ls_abs_structure_Flack -0.023(13)
_refine_ls_extinction_method none
_refine_ls_goodness_of_fit_ref 1.046
_refine_ls_hydrogen_treatment constr
_refine_ls_matrix_type full
_refine_ls_number_parameters 256
_refine_ls_number_reflns 2957
_refine_ls_number_restraints 312
_refine_ls_restrained_S_all 1.182
_refine_ls_R_factor_all 0.0358
_refine_ls_R_factor_gt 0.0283
_refine_ls_shift/su_max 0.001
_refine_ls_shift/su_mean 0.000
_refine_ls_structure_factor_coef Fsqd
_refine_ls_weighting_details 'w=1/[\s^2^(Fo^2^)+(0.0249P)^2^+1.8607P] where P=(Fo^2^+2Fc^2^)/3'
_refine_ls_weighting_scheme calc
_refine_ls_wR_factor_gt 0.0609
_refine_ls_wR_factor_ref 0.0643
_reflns_Friedel_coverage 0.725
_reflns_Friedel_fraction_full 0.998
_reflns_Friedel_fraction_max 0.997
_reflns_number_gt 2547
_reflns_number_total 2957
_reflns_threshold_expression 'I > 2\s(I)'
_cod_data_source_file d3cc00493g3.cif
_cod_data_source_block 2_LD443_h
_cod_depositor_comments 'Adding full bibliography for 7131328--7131334.cif.'
_cod_database_code 7131333
_shelx_shelxl_version_number 2018/3
_shelx_space_group_comment
; 
The symmetry employed for this shelxl refinement is uniquely defined 
by the following loop, which should always be used as a source of 
symmetry information in preference to the above space-group names. 
They are only intended as comments. 
;
_shelx_estimated_absorpt_t_min 0.664
_shelx_estimated_absorpt_t_max 0.948
_exptl_absorpt_special_details
;
SADABS-2016/2 - Krause, L., Herbst-Irmer, R., Sheldrick G.M. & Stalke D.,
 J. Appl. Cryst. 48 (2015) 3-10.
;

loop_
_space_group_symop_operation_xyz
'x, y, z'
'-x+1/2, -y, z+1/2'
'-x, y+1/2, -z+1/2'
'x+1/2, -y+1/2, -z'

loop_
_atom_site_label
_atom_site_type_symbol
_atom_site_fract_x
_atom_site_fract_y
_atom_site_fract_z
_atom_site_U_iso_or_equiv
_atom_site_adp_type
_atom_site_occupancy
_atom_site_site_symmetry_order
_atom_site_calc_flag
_atom_site_refinement_flags_posn
_atom_site_refinement_flags_adp
_atom_site_refinement_flags_occupancy
_atom_site_disorder_assembly
_atom_site_disorder_group
Ag1 Ag 0.40846(4) 0.49186(3) 0.49959(3) 0.02705(10) Uani 1 1 d . . . . .
C1 C 0.5889(8) 0.3533(6) 0.5555(3) 0.0417(12) Uani 1 1 d D U . . .
F1 F 0.733(2) 0.319(2) 0.5150(9) 0.085(5) Uani 0.348(12) 1 d D U P A 1
F2 F 0.656(3) 0.3948(17) 0.6233(9) 0.072(4) Uani 0.348(12) 1 d D U P A 1
F3 F 0.526(2) 0.2272(14) 0.5775(13) 0.076(4) Uani 0.348(12) 1 d D U P A 1
F1' F 0.6325(15) 0.2434(8) 0.5119(6) 0.077(3) Uani 0.652(12) 1 d D U P A 2
F2' F 0.7382(12) 0.4190(8) 0.5718(8) 0.089(3) Uani 0.652(12) 1 d D U P A 2
F3' F 0.5347(15) 0.2908(15) 0.6204(6) 0.103(4) Uani 0.652(12) 1 d D U P A 2
C2 C 0.2889(8) 0.5345(6) 0.6043(3) 0.0435(12) Uani 1 1 d D U . . .
F4 F 0.4049(12) 0.5775(16) 0.6558(5) 0.089(3) Uani 0.621(10) 1 d D U P B 1
F5 F 0.2007(18) 0.4295(10) 0.6305(6) 0.090(4) Uani 0.621(10) 1 d D U P B 1
F6 F 0.1767(17) 0.6486(12) 0.6015(5) 0.088(3) Uani 0.621(10) 1 d D U P B 1
F4' F 0.329(3) 0.6577(14) 0.6332(9) 0.076(5) Uani 0.379(10) 1 d D U P B 2
F5' F 0.333(3) 0.445(2) 0.6634(8) 0.091(5) Uani 0.379(10) 1 d D U P B 2
F6' F 0.1201(15) 0.524(3) 0.6040(8) 0.081(4) Uani 0.379(10) 1 d D U P B 2
C3 C 0.2291(8) 0.6320(6) 0.4440(4) 0.0404(12) Uani 1 1 d D U . . .
F7 F 0.2259(11) 0.6171(8) 0.3645(3) 0.075(2) Uani 0.740(9) 1 d D U P C 1
F8 F 0.0535(8) 0.6016(9) 0.4584(5) 0.077(2) Uani 0.740(9) 1 d D U P C 1
F9 F 0.2476(11) 0.7687(5) 0.4556(5) 0.071(2) Uani 0.740(9) 1 d D U P C 1
F7' F 0.324(2) 0.714(2) 0.3976(12) 0.069(5) Uani 0.260(9) 1 d D U P C 2
F8' F 0.103(3) 0.5729(19) 0.4131(13) 0.063(4) Uani 0.260(9) 1 d D U P C 2
F9' F 0.160(3) 0.7343(18) 0.4939(16) 0.070(4) Uani 0.260(9) 1 d D U P C 2
N1 N 0.5369(6) 0.4501(4) 0.3926(2) 0.0309(9) Uani 1 1 d . . . . .
C4 C 0.4632(9) 0.3630(7) 0.3392(3) 0.0429(14) Uani 1 1 d . . . . .
H4 H 0.351998 0.318324 0.350380 0.051 Uiso 1 1 calc R U . . .
C5 C 0.5432(10) 0.3367(7) 0.2691(3) 0.0488(15) Uani 1 1 d . . . . .
H5 H 0.488949 0.273597 0.232620 0.059 Uiso 1 1 calc R U . . .
C6 C 0.7014(9) 0.4018(7) 0.2524(3) 0.0469(14) Uani 1 1 d . . . . .
H6 H 0.758853 0.384723 0.204014 0.056 Uiso 1 1 calc R U . . .
C7 C 0.7768(8) 0.4920(8) 0.3060(4) 0.0512(15) Uani 1 1 d . . . . .
H7 H 0.885846 0.540088 0.294844 0.061 Uiso 1 1 calc R U . . .
C8 C 0.6928(7) 0.5125(7) 0.3762(3) 0.0416(13) Uani 1 1 d . . . . .
H8 H 0.747328 0.572602 0.414078 0.050 Uiso 1 1 calc R U . . .

loop_
_atom_site_aniso_label
_atom_site_aniso_U_11
_atom_site_aniso_U_22
_atom_site_aniso_U_33
_atom_site_aniso_U_23
_atom_site_aniso_U_13
_atom_site_aniso_U_12
Ag1 0.02646(15) 0.02614(15) 0.02854(15) 0.0014(3) -0.00065(19) 0.00180(11)
C1 0.046(3) 0.041(3) 0.038(3) 0.000(2) -0.006(3) 0.012(3)
F1 0.067(8) 0.122(11) 0.065(8) 0.038(8) 0.012(6) 0.061(7)
F2 0.089(10) 0.061(7) 0.064(7) -0.019(6) -0.050(7) 0.040(6)
F3 0.085(8) 0.039(6) 0.103(11) 0.027(6) -0.031(8) 0.005(6)
F1' 0.111(7) 0.050(3) 0.072(6) -0.023(4) -0.038(5) 0.048(4)
F2' 0.061(5) 0.052(4) 0.153(9) 0.010(5) -0.059(5) 0.000(3)
F3' 0.101(6) 0.132(9) 0.077(6) 0.064(6) 0.034(5) 0.062(6)
C2 0.043(3) 0.046(3) 0.042(3) -0.003(2) 0.005(2) 0.001(3)
F4 0.062(5) 0.162(9) 0.043(4) -0.045(5) -0.003(3) -0.011(5)
F5 0.127(9) 0.070(5) 0.072(6) -0.010(4) 0.060(6) -0.043(5)
F6 0.116(8) 0.098(6) 0.048(4) 0.004(5) 0.023(5) 0.065(6)
F4' 0.118(11) 0.051(6) 0.058(8) -0.032(5) 0.037(8) -0.032(7)
F5' 0.116(11) 0.103(9) 0.054(7) 0.027(7) 0.030(7) 0.039(9)
F6' 0.047(6) 0.134(12) 0.064(7) -0.024(8) 0.018(5) 0.005(7)
C3 0.036(3) 0.035(2) 0.050(3) 0.005(2) -0.002(3) 0.007(2)
F7 0.089(5) 0.088(5) 0.047(3) 0.004(3) -0.019(3) 0.042(4)
F8 0.033(3) 0.098(5) 0.100(5) 0.030(4) -0.011(3) 0.000(3)
F9 0.087(5) 0.031(2) 0.095(5) 0.003(3) -0.038(4) 0.006(3)
F7' 0.062(8) 0.058(8) 0.086(9) 0.044(7) 0.007(6) 0.026(6)
F8' 0.061(8) 0.049(7) 0.080(9) -0.004(7) -0.039(7) 0.008(6)
F9' 0.079(8) 0.056(7) 0.075(8) -0.006(7) -0.007(7) 0.033(6)
N1 0.027(2) 0.032(2) 0.034(2) 0.0006(17) -0.0015(17) -0.0034(17)
C4 0.043(3) 0.048(3) 0.038(3) 0.000(3) 0.001(3) -0.020(3)
C5 0.062(4) 0.054(3) 0.031(3) -0.005(2) 0.000(3) -0.017(3)
C6 0.052(4) 0.055(3) 0.034(3) -0.004(3) 0.009(3) -0.002(3)
C7 0.037(3) 0.066(4) 0.050(3) -0.010(3) 0.012(3) -0.015(3)
C8 0.031(3) 0.048(3) 0.046(3) -0.014(3) 0.000(2) -0.006(2)

loop_
_atom_type_symbol
_atom_type_description
_atom_type_scat_dispersion_real
_atom_type_scat_dispersion_imag
_atom_type_scat_source
C C 0.0033 0.0016 'International Tables Vol C Tables 4.2.6.8 and 6.1.1.4'
H H 0.0000 0.0000 'International Tables Vol C Tables 4.2.6.8 and 6.1.1.4'
Ag Ag -0.8971 1.1015 'International Tables Vol C Tables 4.2.6.8 and 6.1.1.4'
F F 0.0171 0.0103 'International Tables Vol C Tables 4.2.6.8 and 6.1.1.4'
N N 0.0061 0.0033 'International Tables Vol C Tables 4.2.6.8 and 6.1.1.4'

loop_
_geom_angle_atom_site_label_1
_geom_angle_atom_site_label_2
_geom_angle_atom_site_label_3
_geom_angle
_geom_angle_site_symmetry_1
_geom_angle_site_symmetry_3
_geom_angle_publ_flag
C2 Ag1 C1 89.8(2) . . ?
C2 Ag1 C3 90.1(2) . . ?
C1 Ag1 C3 179.5(2) . . ?
C2 Ag1 N1 178.7(2) . . ?
C1 Ag1 N1 89.6(2) . . ?
C3 Ag1 N1 90.4(2) . . ?
F2' C1 F1' 105.9(7) . . ?
F2' C1 F3' 106.7(8) . . ?
F1' C1 F3' 102.7(8) . . ?
F3 C1 F1 103.2(12) . . ?
F3 C1 F2 98.2(11) . . ?
F1 C1 F2 102.8(12) . . ?
F2' C1 Ag1 111.4(5) . . ?
F1' C1 Ag1 112.0(5) . . ?
F3 C1 Ag1 116.3(8) . . ?
F3' C1 Ag1 117.2(6) . . ?
F1 C1 Ag1 115.7(6) . . ?
F2 C1 Ag1 118.0(6) . . ?
F6' C2 F4' 107.7(12) . . ?
F5 C2 F4 110.0(9) . . ?
F5 C2 F6 107.0(8) . . ?
F4 C2 F6 101.5(8) . . ?
F6' C2 F5' 101.4(12) . . ?
F4' C2 F5' 101.5(12) . . ?
F5 C2 Ag1 113.2(5) . . ?
F6' C2 Ag1 114.6(7) . . ?
F4' C2 Ag1 114.2(7) . . ?
F4 C2 Ag1 111.4(5) . . ?
F6 C2 Ag1 113.0(5) . . ?
F5' C2 Ag1 115.8(7) . . ?
F8' C3 F7' 114.7(15) . . ?
F9 C3 F8 106.1(6) . . ?
F9 C3 F7 104.7(6) . . ?
F8 C3 F7 98.2(7) . . ?
F8' C3 F9' 106.8(14) . . ?
F7' C3 F9' 100.5(13) . . ?
F8' C3 Ag1 114.8(9) . . ?
F9 C3 Ag1 118.0(5) . . ?
F7' C3 Ag1 106.8(7) . . ?
F8 C3 Ag1 113.9(4) . . ?
F7 C3 Ag1 113.8(4) . . ?
F9' C3 Ag1 112.5(11) . . ?
C8 N1 C4 118.5(5) . . ?
C8 N1 Ag1 120.2(4) . . ?
C4 N1 Ag1 121.3(4) . . ?
N1 C4 C5 122.0(5) . . ?
N1 C4 H4 119.0 . . ?
C5 C4 H4 119.0 . . ?
C6 C5 C4 119.3(6) . . ?
C6 C5 H5 120.4 . . ?
C4 C5 H5 120.4 . . ?
C5 C6 C7 119.2(6) . . ?
C5 C6 H6 120.4 . . ?
C7 C6 H6 120.4 . . ?
C6 C7 C8 119.2(6) . . ?
C6 C7 H7 120.4 . . ?
C8 C7 H7 120.4 . . ?
N1 C8 C7 121.7(5) . . ?
N1 C8 H8 119.1 . . ?
C7 C8 H8 119.1 . . ?

loop_
_geom_bond_atom_site_label_1
_geom_bond_atom_site_label_2
_geom_bond_distance
_geom_bond_site_symmetry_2
_geom_bond_publ_flag
Ag1 C2 2.051(6) . ?
Ag1 C1 2.099(6) . ?
Ag1 C3 2.100(6) . ?
Ag1 N1 2.114(4) . ?
C1 F2' 1.304(9) . ?
C1 F1' 1.307(8) . ?
C1 F3 1.318(13) . ?
C1 F3' 1.322(9) . ?
C1 F1 1.327(13) . ?
C1 F2 1.328(12) . ?
C2 F5 1.260(9) . ?
C2 F6' 1.268(13) . ?
C2 F4' 1.282(12) . ?
C2 F4 1.303(9) . ?
C2 F6 1.352(9) . ?
C2 F5' 1.354(13) . ?
C3 F8' 1.217(16) . ?
C3 F9 1.292(7) . ?
C3 F7' 1.315(14) . ?
C3 F8 1.368(9) . ?
C3 F7 1.375(8) . ?
C3 F9' 1.381(18) . ?
N1 C8 1.333(7) . ?
N1 C4 1.342(7) . ?
C4 C5 1.368(8) . ?
C4 H4 0.9500 . ?
C5 C6 1.361(9) . ?
C5 H5 0.9500 . ?
C6 C7 1.368(9) . ?
C6 H6 0.9500 . ?
C7 C8 1.376(8) . ?
C7 H7 0.9500 . ?
C8 H8 0.9500 . ?

loop_
_geom_torsion_atom_site_label_1
_geom_torsion_atom_site_label_2
_geom_torsion_atom_site_label_3
_geom_torsion_atom_site_label_4
_geom_torsion
_geom_torsion_site_symmetry_1
_geom_torsion_site_symmetry_2
_geom_torsion_site_symmetry_3
_geom_torsion_site_symmetry_4
_geom_torsion_publ_flag
C8 N1 C4 C5 0.1(9) . . . . ?
Ag1 N1 C4 C5 178.9(5) . . . . ?
N1 C4 C5 C6 -0.8(10) . . . . ?
C4 C5 C6 C7 0.0(11) . . . . ?
C5 C6 C7 C8 1.4(11) . . . . ?
C4 N1 C8 C7 1.3(9) . . . . ?
Ag1 N1 C8 C7 -177.5(5) . . . . ?
C6 C7 C8 N1 -2.1(10) . . . . ?
